data_4125831
loop_
_publ_author_name
'Murphy, Michael J.'
'Zenere, Katrina A.'
'Ragon, Florence'
'Southon, Peter D.'
'Kepert, Cameron J.'
'Neville, Suzanne M.'

_publ_section_title
;
 Guest Programmable Multistep Spin Crossover in a Porous 2-D Hofmann-Type
 Material.
;
_journal_issue 3
_journal_name_full 'Journal of the American Chemical Society'
_journal_page_first 1330
_journal_page_last 1335
_journal_paper_doi 10.1021/jacs.6b12465
_journal_volume 139
_journal_year 2017
_chemical_formula_moiety 'C22 H16 Fe N12 Pd, C2 O, O'
_chemical_formula_sum 'C24 H16 Fe N12 O2 Pd'
_chemical_formula_weight 666.74
_chemical_name_common 1.(Et,H2O)
_chemical_name_systematic
; 
 ? 
;
_space_group_IT_number 15
_space_group_name_Hall '-C 2yc'
_symmetry_cell_setting monoclinic
_symmetry_space_group_name_Hall '-C 2yc'
_symmetry_space_group_name_H-M 'C 1 2/c 1'
_atom_sites_solution_hydrogens geom
_atom_sites_solution_primary direct
_atom_sites_solution_secondary difmap
_audit_creation_date '9 November 2005'
_audit_creation_method SHELXL-97
_cell_angle_alpha 90.00
_cell_angle_beta 110.651(3)
_cell_angle_gamma 90.00
_cell_formula_units_Z 8
_cell_length_a 26.6098(9)
_cell_length_b 7.2960(2)
_cell_length_c 28.9626(9)
_cell_measurement_reflns_used 17885
_cell_measurement_temperature 100(2)
_cell_measurement_theta_max 29.5974
_cell_measurement_theta_min 2.8657
_cell_volume 5261.6(3)
_computing_cell_refinement
;
CrysAlisPro, Agilent Technologies,
Version 1.171.35.19 (release 27-10-2011 CrysAlis171 .NET)
(compiled Oct 27 2011,15:02:11)
;
_computing_data_collection
;
CrysAlisPro, Agilent Technologies,
Version 1.171.35.19 (release 27-10-2011 CrysAlis171 .NET)
(compiled Oct 27 2011,15:02:11)
;
_computing_data_reduction
;
CrysAlisPro, Agilent Technologies,
Version 1.171.35.19 (release 27-10-2011 CrysAlis171 .NET)
(compiled Oct 27 2011,15:02:11)
;
_computing_molecular_graphics 'POV-RAY, WebLab Viewer'
_computing_structure_refinement 'SHELXL-97 (Sheldrick, 1997)'
_computing_structure_solution 'SHELXS-97 (Sheldrick, 1990)'
_diffrn_ambient_temperature 100(2)
_diffrn_detector_area_resol_mean 10.5861
_diffrn_measured_fraction_theta_full 0.998
_diffrn_measured_fraction_theta_max 0.938
_diffrn_measurement_device_type 'SuperNova, Dual, Cu at zero, Atlas'
_diffrn_measurement_method '\w scans'
_diffrn_radiation_monochromator mirror
_diffrn_radiation_source 'SuperNova (Mo) X-ray Source'
_diffrn_radiation_type MoK\a
_diffrn_radiation_wavelength 0.71073
_diffrn_reflns_av_R_equivalents 0.0596
_diffrn_reflns_av_sigmaI/netI 0.0479
_diffrn_reflns_limit_h_max 36
_diffrn_reflns_limit_h_min -36
_diffrn_reflns_limit_k_max 10
_diffrn_reflns_limit_k_min -10
_diffrn_reflns_limit_l_max 40
_diffrn_reflns_limit_l_min -40
_diffrn_reflns_number 66866
_diffrn_reflns_theta_full 27.50
_diffrn_reflns_theta_max 29.66
_diffrn_reflns_theta_min 2.87
_diffrn_standards_decay_% 0
_diffrn_standards_interval_count 0
_diffrn_standards_interval_time 0
_diffrn_standards_number 0
_exptl_absorpt_coefficient_mu 1.283
_exptl_absorpt_correction_T_max 1.00000
_exptl_absorpt_correction_T_min 0.85167
_exptl_absorpt_correction_type multi-scan
_exptl_absorpt_process_details
;
CrysAlisPro, Agilent Technologies,
Version 1.171.35.19 (release 27-10-2011 CrysAlis171 .NET)
(compiled Oct 27 2011,15:02:11)
Empirical absorption correction using spherical harmonics,
 implemented in SCALE3 ABSPACK scaling algorithm.
;
_exptl_crystal_colour red
_exptl_crystal_density_diffrn 1.696
_exptl_crystal_density_method 'not measured'
_exptl_crystal_description plate
_exptl_crystal_F_000 2696
_exptl_crystal_size_max 0.26
_exptl_crystal_size_mid 0.21
_exptl_crystal_size_min 0.16
_refine_diff_density_max 5.435
_refine_diff_density_min -2.388
_refine_diff_density_rms 0.266
_refine_ls_extinction_method none
_refine_ls_goodness_of_fit_ref 1.062
_refine_ls_hydrogen_treatment mixed
_refine_ls_matrix_type full
_refine_ls_number_parameters 357
_refine_ls_number_reflns 6976
_refine_ls_number_restraints 8
_refine_ls_restrained_S_all 1.069
_refine_ls_R_factor_all 0.1231
_refine_ls_R_factor_gt 0.0910
_refine_ls_shift/su_max 0.000
_refine_ls_shift/su_mean 0.000
_refine_ls_structure_factor_coef Fsqd
_refine_ls_weighting_details 'calc w=1/[\s^2^(Fo^2^)+(0.0617P)^2^+358.2758P] where P=(Fo^2^+2Fc^2^)/3'
_refine_ls_weighting_scheme calc
_refine_ls_wR_factor_gt 0.2158
_refine_ls_wR_factor_ref 0.2403
_reflns_number_gt 4761
_reflns_number_total 6976
_reflns_threshold_expression >2sigma(I)
_cod_data_source_file ja6b12465_si_005.cif
_cod_data_source_block global
_cod_original_sg_symbol_H-M 'C 2/c'
_cod_database_code 4125831

loop_
_symmetry_equiv_pos_as_xyz
'x, y, z'
'-x, y, -z+1/2'
'x+1/2, y+1/2, z'
'-x+1/2, y+1/2, -z+1/2'
'-x, -y, -z'
'x, -y, z-1/2'
'-x+1/2, -y+1/2, -z'
'x+1/2, -y+1/2, z-1/2'

loop_
_atom_site_label
_atom_site_type_symbol
_atom_site_fract_x
_atom_site_fract_y
_atom_site_fract_z
_atom_site_U_iso_or_equiv
_atom_site_adp_type
_atom_site_occupancy
_atom_site_symmetry_multiplicity
_atom_site_calc_flag
_atom_site_refinement_flags
_atom_site_disorder_assembly
_atom_site_disorder_group
CE2A C 0.7096(12) 0.805(3) 0.2020(11) 0.052(2) Uiso 0.410(11) 1 d PD A 1
CE1A C 0.6598(12) 0.860(5) 0.1543(11) 0.052(2) Uiso 0.410(11) 1 d PD A 1
OE1A O 0.7240(9) 1.027(3) 0.2158(9) 0.052(2) Uiso 0.410(11) 1 d PD A 1
CE2B C 0.7000(9) 1.345(3) 0.1904(8) 0.052(2) Uiso 0.590(11) 1 d PD A 2
CE1B C 0.6502(9) 1.262(3) 0.1441(8) 0.052(2) Uiso 0.590(11) 1 d PD A 2
OE1B O 0.7117(6) 1.157(2) 0.2085(6) 0.052(2) Uiso 0.590(11) 1 d PD A 2
OW1 O 0.6150(6) 0.501(2) 0.1672(6) 0.101(5) Uiso 1 1 d . . .
Pd1 Pd 0.52051(2) 0.00345(8) 0.13510(2) 0.00971(17) Uani 1 1 d . . .
Fe2 Fe 0.5000 0.5042(2) 0.2500 0.0094(3) Uani 1 2 d S . .
Fe1 Fe 0.5000 0.5000 0.0000 0.0077(3) Uani 1 2 d S . .
C3 C 0.5147(3) -0.1904(11) 0.1817(3) 0.0132(15) Uani 1 1 d . . .
N7 N 0.6681(3) 0.5411(10) 0.0298(3) 0.0187(15) Uani 1 1 d . . .
N2 N 0.5098(3) 0.3155(9) 0.2063(3) 0.0131(13) Uani 1 1 d . . .
N3 N 0.5094(3) -0.3050(9) 0.2062(2) 0.0141(14) Uani 1 1 d . . .
C2 C 0.5152(3) 0.2032(11) 0.1811(3) 0.0118(15) Uani 1 1 d . . .
N5 N 0.5817(3) 0.5140(10) -0.0003(2) 0.0157(13) Uani 1 1 d . . .
C1 C 0.5227(3) 0.1923(10) 0.0858(3) 0.0106(14) Uani 1 1 d . . .
C4 C 0.5219(3) -0.1891(10) 0.0874(3) 0.0107(14) Uani 1 1 d . . .
N10 N 0.6146(3) 0.4797(12) 0.2625(3) 0.0239(16) Uani 1 1 d . . .
N8 N 0.7231(3) 0.5544(11) 0.0591(3) 0.0197(15) Uani 1 1 d . . .
N1 N 0.5225(3) 0.2944(9) 0.0566(3) 0.0150(14) Uani 1 1 d . . .
N4 N 0.5197(3) -0.2981(9) 0.0573(2) 0.0129(13) Uani 1 1 d . . .
C14 C 0.6626(4) 0.4822(14) 0.2952(3) 0.0247(19) Uani 1 1 d . . .
H14 H 0.6949 0.4672 0.2886 0.030 Uiso 1 1 calc R . .
C20 C 0.8831(3) 0.5725(13) 0.5188(3) 0.0222(18) Uani 1 1 d . . .
H20 H 0.9137 0.5923 0.5477 0.027 Uiso 1 1 calc R . .
N12 N 0.7001(3) 0.5345(10) 0.3874(3) 0.0214(15) Uani 1 1 d . . .
C18 C 0.8445(4) 0.4648(13) 0.4365(3) 0.025(2) Uani 1 1 d . . .
H18 H 0.8485 0.4106 0.4082 0.030 Uiso 1 1 calc R . .
C17 C 0.7932(3) 0.5136(13) 0.4349(3) 0.0202(17) Uani 1 1 d . . .
C6 C 0.6233(3) 0.5045(12) 0.0399(3) 0.0178(16) Uani 1 1 d . . .
H6 H 0.6225 0.4760 0.0716 0.021 Uiso 1 1 calc R . .
C15 C 0.6061(3) 0.5236(11) 0.3330(3) 0.0173(16) Uani 1 1 d . . .
H15 H 0.5912 0.5448 0.3579 0.021 Uiso 1 1 calc R . .
N9 N 0.5786(3) 0.5037(10) 0.2868(2) 0.0150(13) Uani 1 1 d . . .
N6 N 0.5990(3) 0.5596(11) -0.0393(3) 0.0212(15) Uani 1 1 d . . .
N11 N 0.6594(3) 0.5101(10) 0.3412(3) 0.0173(14) Uani 1 1 d . . .
C9 C 0.8318(4) 0.5759(13) 0.1198(3) 0.0210(17) Uani 1 1 d . . .
H9 H 0.8224 0.6226 0.0872 0.025 Uiso 1 1 calc R . .
C22 C 0.7881(4) 0.5947(12) 0.4762(3) 0.0199(17) Uani 1 1 d . . .
H22 H 0.7537 0.6308 0.4758 0.024 Uiso 1 1 calc R . .
C5 C 0.6510(4) 0.5770(12) -0.0195(3) 0.0228(18) Uani 1 1 d . . .
H5 H 0.6738 0.6102 -0.0370 0.027 Uiso 1 1 calc R . .
C12 C 0.8591(4) 0.4452(14) 0.2158(4) 0.027(2) Uani 1 1 d . . .
H12 H 0.8688 0.4028 0.2488 0.032 Uiso 1 1 calc R . .
C10 C 0.8843(4) 0.5771(13) 0.1512(4) 0.0253(19) Uani 1 1 d . . .
H10 H 0.9113 0.6244 0.1401 0.030 Uiso 1 1 calc R . .
C13 C 0.8058(4) 0.4415(14) 0.1851(3) 0.0245(19) Uani 1 1 d . . .
H13 H 0.7791 0.3966 0.1969 0.029 Uiso 1 1 calc R . .
C21 C 0.8330(4) 0.6235(13) 0.5180(3) 0.0216(18) Uani 1 1 d . . .
H21 H 0.8292 0.6787 0.5463 0.026 Uiso 1 1 calc R . .
C11 C 0.8985(3) 0.5096(13) 0.1992(3) 0.0218(17) Uani 1 1 d . . .
H11 H 0.9351 0.5080 0.2204 0.026 Uiso 1 1 calc R . .
C7 C 0.7355(3) 0.4953(12) 0.1035(3) 0.0191(16) Uani 1 1 d D . .
C16 C 0.7472(4) 0.4873(13) 0.3896(3) 0.0203(17) Uani 1 1 d D . .
C19 C 0.8895(4) 0.4928(14) 0.4779(4) 0.0249(19) Uani 1 1 d . . .
H19 H 0.9240 0.4581 0.4783 0.030 Uiso 1 1 calc R . .
C8 C 0.7918(3) 0.5044(12) 0.1365(3) 0.0165(15) Uani 1 1 d . . .
H16 H 0.752(5) 0.442(17) 0.362(3) 0.040 Uiso 1 1 d D . .
H7 H 0.715(4) 0.426(15) 0.117(4) 0.040 Uiso 1 1 d D . .

loop_
_atom_site_aniso_label
_atom_site_aniso_U_11
_atom_site_aniso_U_22
_atom_site_aniso_U_33
_atom_site_aniso_U_23
_atom_site_aniso_U_13
_atom_site_aniso_U_12
Pd1 0.0162(3) 0.0062(3) 0.0067(3) 0.0000(2) 0.0040(2) -0.0009(2)
Fe2 0.0172(7) 0.0052(6) 0.0053(6) 0.000 0.0036(5) 0.000
Fe1 0.0119(6) 0.0053(6) 0.0065(6) 0.0005(5) 0.0038(5) 0.0001(6)
C3 0.019(4) 0.010(3) 0.010(4) -0.002(3) 0.004(3) 0.001(3)
N7 0.020(3) 0.021(4) 0.014(3) 0.001(3) 0.005(3) 0.001(3)
N2 0.019(3) 0.007(3) 0.013(3) -0.003(2) 0.006(3) -0.003(2)
N3 0.027(4) 0.009(3) 0.004(3) -0.003(2) 0.003(3) 0.000(3)
C2 0.018(4) 0.014(4) 0.003(3) 0.003(3) 0.003(3) -0.002(3)
N5 0.019(3) 0.017(3) 0.012(3) 0.002(3) 0.007(3) -0.001(3)
C1 0.016(4) 0.008(3) 0.009(4) -0.003(3) 0.006(3) -0.001(3)
C4 0.017(4) 0.009(3) 0.010(4) 0.002(3) 0.009(3) 0.001(3)
N10 0.025(4) 0.029(4) 0.017(3) -0.004(3) 0.006(3) -0.005(3)
N8 0.016(3) 0.026(4) 0.016(3) 0.000(3) 0.004(3) -0.001(3)
N1 0.022(4) 0.012(3) 0.012(3) -0.001(3) 0.007(3) 0.000(3)
N4 0.018(3) 0.011(3) 0.012(3) 0.001(2) 0.008(3) 0.002(3)
C14 0.031(5) 0.032(5) 0.014(4) -0.004(4) 0.012(4) -0.004(4)
C20 0.014(4) 0.021(4) 0.025(5) 0.006(4) -0.002(3) 0.001(3)
N12 0.026(4) 0.020(4) 0.016(3) -0.003(3) 0.003(3) 0.001(3)
C18 0.036(5) 0.027(5) 0.019(4) 0.004(4) 0.017(4) 0.006(4)
C17 0.020(4) 0.021(4) 0.017(4) 0.005(3) 0.003(3) 0.005(3)
C6 0.023(4) 0.019(4) 0.012(3) -0.004(3) 0.007(3) -0.004(3)
C15 0.020(4) 0.017(4) 0.013(4) 0.002(3) 0.003(3) 0.003(3)
N9 0.022(3) 0.014(3) 0.009(3) -0.003(3) 0.004(3) 0.001(3)
N6 0.027(4) 0.025(4) 0.013(3) -0.004(3) 0.010(3) -0.004(3)
N11 0.020(3) 0.017(3) 0.013(3) 0.002(3) 0.004(3) 0.001(3)
C9 0.025(4) 0.020(4) 0.016(4) -0.004(3) 0.006(4) -0.002(3)
C22 0.019(4) 0.019(4) 0.019(4) 0.002(3) 0.004(3) 0.003(3)
C5 0.033(5) 0.016(4) 0.024(4) 0.002(3) 0.016(4) 0.003(4)
C12 0.029(5) 0.029(5) 0.020(4) 0.000(4) 0.005(4) 0.000(4)
C10 0.029(5) 0.018(4) 0.029(5) -0.003(4) 0.011(4) -0.006(4)
C13 0.026(4) 0.029(5) 0.018(4) 0.002(4) 0.008(4) -0.003(4)
C21 0.028(5) 0.022(4) 0.013(4) 0.000(3) 0.004(4) 0.000(4)
C11 0.018(4) 0.020(4) 0.022(4) -0.004(4) 0.000(3) -0.002(3)
C7 0.022(4) 0.016(4) 0.018(4) -0.004(3) 0.006(3) -0.003(3)
C16 0.026(4) 0.029(5) 0.009(3) -0.001(3) 0.010(3) 0.001(4)
C19 0.019(4) 0.025(5) 0.032(5) 0.007(4) 0.011(4) 0.005(4)
C8 0.015(3) 0.017(4) 0.017(4) 0.001(3) 0.005(3) -0.001(3)

loop_
_atom_type_symbol
_atom_type_description
_atom_type_scat_dispersion_real
_atom_type_scat_dispersion_imag
_atom_type_scat_source
C C 0.0033 0.0016 'International Tables Vol C Tables 4.2.6.8 and 6.1.1.4'
H H 0.0000 0.0000 'International Tables Vol C Tables 4.2.6.8 and 6.1.1.4'
N N 0.0061 0.0033 'International Tables Vol C Tables 4.2.6.8 and 6.1.1.4'
O O 0.0106 0.0060 'International Tables Vol C Tables 4.2.6.8 and 6.1.1.4'
Fe Fe 0.3463 0.8444 'International Tables Vol C Tables 4.2.6.8 and 6.1.1.4'
Pd Pd -0.9988 1.0072 'International Tables Vol C Tables 4.2.6.8 and 6.1.1.4'

loop_
_geom_angle_atom_site_label_1
_geom_angle_atom_site_label_2
_geom_angle_atom_site_label_3
_geom_angle
_geom_angle_site_symmetry_1
_geom_angle_site_symmetry_3
CE1A CE2A OE1A 90.9(16) . .
OE1B CE2B CE1B 87.4(13) . .
C4 Pd1 C3 89.7(3) . .
C4 Pd1 C1 88.7(3) . .
C3 Pd1 C1 176.9(3) . .
C4 Pd1 C2 177.0(3) . .
C3 Pd1 C2 91.5(3) . .
C1 Pd1 C2 90.0(3) . .
N2 Fe2 N2 90.0(4) . 2_655
N2 Fe2 N3 179.6(3) . 2_665
N2 Fe2 N3 90.3(3) 2_655 2_665
N2 Fe2 N3 90.3(3) . 1_565
N2 Fe2 N3 179.6(3) 2_655 1_565
N3 Fe2 N3 89.4(4) 2_665 1_565
N2 Fe2 N9 90.4(3) . 2_655
N2 Fe2 N9 89.5(3) 2_655 2_655
N3 Fe2 N9 89.9(3) 2_665 2_655
N3 Fe2 N9 90.3(3) 1_565 2_655
N2 Fe2 N9 89.5(3) . .
N2 Fe2 N9 90.4(3) 2_655 .
N3 Fe2 N9 90.3(3) 2_665 .
N3 Fe2 N9 89.9(3) 1_565 .
N9 Fe2 N9 179.8(4) 2_655 .
N4 Fe1 N4 180.0(4) 5_655 1_565
N4 Fe1 N1 92.1(2) 5_655 .
N4 Fe1 N1 87.9(2) 1_565 .
N4 Fe1 N1 87.9(2) 5_655 5_665
N4 Fe1 N1 92.1(2) 1_565 5_665
N1 Fe1 N1 180.0(4) . 5_665
N4 Fe1 N5 90.0(3) 5_655 .
N4 Fe1 N5 90.0(3) 1_565 .
N1 Fe1 N5 91.5(3) . .
N1 Fe1 N5 88.5(3) 5_665 .
N4 Fe1 N5 90.0(3) 5_655 5_665
N4 Fe1 N5 90.0(3) 1_565 5_665
N1 Fe1 N5 88.5(3) . 5_665
N1 Fe1 N5 91.5(3) 5_665 5_665
N5 Fe1 N5 180.0(3) . 5_665
N3 C3 Pd1 176.5(7) . .
C6 N7 C5 105.7(7) . .
C6 N7 N8 133.7(7) . .
C5 N7 N8 120.5(7) . .
C2 N2 Fe2 179.0(7) . .
C3 N3 Fe2 178.0(7) . 1_545
N2 C2 Pd1 176.9(7) . .
C6 N5 N6 108.4(7) . .
C6 N5 Fe1 122.1(6) . .
N6 N5 Fe1 128.8(5) . .
N1 C1 Pd1 177.2(7) . .
N4 C4 Pd1 175.6(7) . .
C14 N10 N9 107.9(7) . .
C7 N8 N7 115.1(7) . .
C1 N1 Fe1 164.2(7) . .
C4 N4 Fe1 169.4(6) . 1_545
N10 C14 N11 109.0(8) . .
C21 C20 C19 120.7(8) . .
C16 N12 N11 115.2(7) . .
C19 C18 C17 122.1(9) . .
C22 C17 C18 118.2(8) . .
C22 C17 C16 121.8(8) . .
C18 C17 C16 119.9(8) . .
N5 C6 N7 109.6(7) . .
N9 C15 N11 110.5(7) . .
C15 N9 N10 107.6(7) . .
C15 N9 Fe2 131.6(6) . .
N10 N9 Fe2 120.9(5) . .
C5 N6 N5 105.6(7) . .
C15 N11 C14 105.0(7) . .
C15 N11 N12 124.4(7) . .
C14 N11 N12 130.4(7) . .
C10 C9 C8 119.3(8) . .
C17 C22 C21 120.3(8) . .
N6 C5 N7 110.6(8) . .
C11 C12 C13 121.0(9) . .
C9 C10 C11 120.8(9) . .
C12 C13 C8 119.3(9) . .
C20 C21 C22 120.2(9) . .
C12 C11 C10 119.7(8) . .
N8 C7 C8 118.8(8) . .
N12 C16 C17 120.4(8) . .
C20 C19 C18 118.5(8) . .
C13 C8 C9 119.8(8) . .
C13 C8 C7 119.4(8) . .
C9 C8 C7 120.8(8) . .

loop_
_geom_bond_atom_site_label_1
_geom_bond_atom_site_label_2
_geom_bond_distance
_geom_bond_site_symmetry_2
CE2A CE1A 1.590(19) .
CE2A OE1A 1.680(19) .
CE2B OE1B 1.463(17) .
CE2B CE1B 1.635(18) .
Pd1 C4 1.980(8) .
Pd1 C3 1.997(8) .
Pd1 C1 1.999(8) .
Pd1 C2 2.013(8) .
Fe2 N2 1.947(7) .
Fe2 N2 1.947(7) 2_655
Fe2 N3 1.958(7) 2_665
Fe2 N3 1.958(7) 1_565
Fe2 N9 1.984(7) 2_655
Fe2 N9 1.984(7) .
Fe1 N4 2.141(7) 5_655
Fe1 N4 2.141(7) 1_565
Fe1 N1 2.145(7) .
Fe1 N1 2.145(7) 5_665
Fe1 N5 2.179(7) .
Fe1 N5 2.179(7) 5_665
C3 N3 1.138(11) .
N7 C6 1.349(11) .
N7 C5 1.362(11) .
N7 N8 1.413(10) .
N2 C2 1.142(10) .
N3 Fe2 1.958(7) 1_545
N5 C6 1.296(11) .
N5 N6 1.402(9) .
C1 N1 1.127(10) .
C4 N4 1.166(10) .
N10 C14 1.296(12) .
N10 N9 1.385(10) .
N8 C7 1.284(11) .
N4 Fe1 2.141(7) 1_545
C14 N11 1.381(10) .
C20 C21 1.378(13) .
C20 C19 1.381(14) .
N12 C16 1.280(12) .
N12 N11 1.404(10) .
C18 C19 1.379(14) .
C18 C17 1.394(13) .
C17 C22 1.384(12) .
C17 C16 1.456(12) .
C15 N9 1.287(10) .
C15 N11 1.357(11) .
N6 C5 1.303(12) .
C9 C10 1.373(13) .
C9 C8 1.416(12) .
C22 C21 1.385(12) .
C12 C11 1.380(13) .
C12 C13 1.383(13) .
C10 C11 1.397(13) .
C13 C8 1.400(12) .
C7 C8 1.466(11) .
